data_7202170
loop_
_publ_author_name
'Piotrkowska, Barbara'
'Wasilewska, Aleksandra'
'Gdaniec, Maria'
'Po\/lo\'nski, Tadeusz'

_publ_section_title
;
 Strong N--H&#x22EF;N hydrogen bonds and weak N--H&#x22EF;S &#xE001; C
 interactions in controlling the structure of the co-crystals of
 dithiooxamide with nitrogen heterocycles
;
_journal_issue 10
_journal_name_full CrystEngComm
_journal_page_first 1421
_journal_paper_doi 10.1039/b806061d
_journal_volume 10
_journal_year 2008
_chemical_formula_moiety 'C6 H12 N2, C2 H4 N2 S2'
_chemical_formula_sum 'C8 H16 N4 S2'
_chemical_formula_weight 232.37
_chemical_name_common '1,4-diazabicyclo(2.2.2)octane - dithiooxamide (1/1)'
_chemical_name_systematic
;
1,4-diazabicyclo[2.2.2]octane - dithiooxamide (1/1)
;
_space_group_IT_number 2
_symmetry_cell_setting triclinic
_symmetry_space_group_name_Hall '-P 1'
_symmetry_space_group_name_H-M 'P -1'
_atom_sites_solution_hydrogens geom
_atom_sites_solution_primary direct
_atom_sites_solution_secondary difmap
_audit_creation_method SHELXL-97
_cell_angle_alpha 77.833(4)
_cell_angle_beta 88.565(8)
_cell_angle_gamma 69.780(8)
_cell_formula_units_Z 2
_cell_length_a 6.0414(8)
_cell_length_b 8.3514(4)
_cell_length_c 12.3639(6)
_cell_measurement_reflns_used 3188
_cell_measurement_temperature 140(2)
_cell_measurement_theta_max 26
_cell_measurement_theta_min 4
_cell_volume 571.44(9)
_computing_cell_refinement
;
CrysAlis CCD
;
_computing_data_collection
;
CrysAlis CCD (Oxford Diffraction, 2006)
;
_computing_data_reduction
;
CrysAlis RED (Oxford Diffraction, 2006)
;
_computing_molecular_graphics
; Stereochemical Workstation (Siemens, 1989).
Mercury, Version 1.4
(Macrae et al., 2006)
;
_computing_publication_material SHELXL-97
_computing_structure_refinement 'SHELXL-97 (Sheldrick, 1997)'
_computing_structure_solution 'SHELXS-97 (Sheldrick, 1997)'
_diffrn_ambient_temperature 140(2)
_diffrn_measured_fraction_theta_full 0.889
_diffrn_measured_fraction_theta_max 0.889
_diffrn_measurement_device_type 'Kuma KM4CCD \k geometry'
_diffrn_measurement_method '\w scans'
_diffrn_radiation_monochromator graphite
_diffrn_radiation_source 'fine-focus sealed tube'
_diffrn_radiation_type MoK\a
_diffrn_radiation_wavelength 0.71073
_diffrn_reflns_av_R_equivalents 0.0356
_diffrn_reflns_av_sigmaI/netI 0.0219
_diffrn_reflns_limit_h_max 7
_diffrn_reflns_limit_h_min -7
_diffrn_reflns_limit_k_max 10
_diffrn_reflns_limit_k_min -10
_diffrn_reflns_limit_l_max 15
_diffrn_reflns_limit_l_min -11
_diffrn_reflns_number 8961
_diffrn_reflns_theta_full 26.37
_diffrn_reflns_theta_max 26.37
_diffrn_reflns_theta_min 4.19
_diffrn_standards_number 0
_exptl_absorpt_coefficient_mu 0.436
_exptl_absorpt_correction_T_max 0.881
_exptl_absorpt_correction_T_min 0.812
_exptl_absorpt_correction_type multi-scan
_exptl_absorpt_process_details 'Blessing (1995)'
_exptl_crystal_colour orange
_exptl_crystal_density_diffrn 1.350
_exptl_crystal_density_method 'not measured'
_exptl_crystal_description block
_exptl_crystal_F_000 248
_exptl_crystal_size_max 0.5
_exptl_crystal_size_mid 0.3
_exptl_crystal_size_min 0.3
_refine_diff_density_max 0.568
_refine_diff_density_min -0.379
_refine_diff_density_rms 0.082
_refine_ls_extinction_method none
_refine_ls_goodness_of_fit_ref 1.152
_refine_ls_hydrogen_treatment mixed
_refine_ls_matrix_type full
_refine_ls_number_parameters 144
_refine_ls_number_reflns 2090
_refine_ls_number_restraints 0
_refine_ls_restrained_S_all 1.152
_refine_ls_R_factor_all 0.0506
_refine_ls_R_factor_gt 0.0439
_refine_ls_shift/su_max 0.000
_refine_ls_shift/su_mean 0.000
_refine_ls_structure_factor_coef Fsqd
_refine_ls_weighting_details 'calc w=1/[\s^2^(Fo^2^)+(0.0873P)^2^+0.2318P] where P=(Fo^2^+2Fc^2^)/3'
_refine_ls_weighting_scheme calc
_refine_ls_wR_factor_gt 0.1307
_refine_ls_wR_factor_ref 0.1443
_reflns_number_gt 1827
_reflns_number_total 2090
_reflns_threshold_expression I>2\s(I)
_cod_data_source_file b806061d.txt
_cod_data_source_block dtox-4(lt)
_cod_database_code 7202170

loop_
_symmetry_equiv_pos_as_xyz
'x, y, z'
'-x, -y, -z'

loop_
_atom_site_label
_atom_site_type_symbol
_atom_site_fract_x
_atom_site_fract_y
_atom_site_fract_z
_atom_site_U_iso_or_equiv
_atom_site_adp_type
_atom_site_occupancy
_atom_site_symmetry_multiplicity
_atom_site_calc_flag
_atom_site_refinement_flags
_atom_site_disorder_assembly
_atom_site_disorder_group
S1A S 0.17265(13) 0.19389(9) 0.53106(6) 0.0290(2) Uani 1 1 d . . .
C2A C 0.4582(5) 0.0756(3) 0.53114(17) 0.0171(5) Uani 1 1 d . . .
N3A N 0.6282(4) 0.1016(3) 0.58107(17) 0.0201(5) Uani 1 1 d . . .
H3AA H 0.596(7) 0.184(5) 0.618(3) 0.038(9) Uiso 1 1 d . . .
H3AB H 0.766(8) 0.037(5) 0.577(3) 0.032(9) Uiso 1 1 d . . .
S1B S -0.16015(12) 0.83397(9) 0.94415(6) 0.0280(2) Uani 1 1 d . . .
C2B C 0.0320(4) 0.9289(3) 0.96560(17) 0.0146(5) Uani 1 1 d . . .
N3B N 0.2430(4) 0.8907(3) 0.92733(17) 0.0204(5) Uani 1 1 d . . .
H3BA H 0.293(7) 0.807(5) 0.892(3) 0.034(9) Uiso 1 1 d . . .
H3BB H 0.326(8) 0.943(5) 0.945(3) 0.036(9) Uiso 1 1 d . . .
N1 N 0.5257(4) 0.3795(3) 0.69483(16) 0.0192(5) Uani 1 1 d . . .
N2 N 0.4159(4) 0.6150(3) 0.81181(16) 0.0192(5) Uani 1 1 d . . .
C1 C 0.3600(6) 0.5453(3) 0.6308(2) 0.0296(7) Uani 1 1 d . . .
H1A H 0.2259 0.5275 0.6023 0.036 Uiso 1 1 d R . .
H1B H 0.4405 0.5871 0.5690 0.036 Uiso 1 1 d R . .
C2 C 0.2793(6) 0.6826(3) 0.7042(2) 0.0269(6) Uani 1 1 d . . .
H2A H 0.3024 0.7888 0.6672 0.032 Uiso 1 1 d R . .
H2B H 0.1139 0.7084 0.7159 0.032 Uiso 1 1 d R . .
C3 C 0.7393(6) 0.4082(4) 0.7284(3) 0.0341(7) Uani 1 1 d . . .
H3A H 0.8209 0.4384 0.6636 0.041 Uiso 1 1 d R . .
H3B H 0.8433 0.3027 0.7746 0.041 Uiso 1 1 d R . .
C4 C 0.6687(6) 0.5596(4) 0.7919(3) 0.0348(7) Uani 1 1 d . . .
H4A H 0.7569 0.5198 0.8618 0.042 Uiso 1 1 d R . .
H4B H 0.7071 0.6568 0.7501 0.042 Uiso 1 1 d R . .
C5 C 0.4119(5) 0.3244(3) 0.7959(2) 0.0226(6) Uani 1 1 d . . .
H5A H 0.5121 0.2120 0.8363 0.027 Uiso 1 1 d R . .
H5B H 0.2656 0.3143 0.7759 0.027 Uiso 1 1 d R . .
C6 C 0.3606(5) 0.4608(3) 0.86994(19) 0.0236(6) Uani 1 1 d . . .
H6A H 0.1978 0.4956 0.8887 0.028 Uiso 1 1 d R . .
H6B H 0.4563 0.4083 0.9376 0.028 Uiso 1 1 d R . .

loop_
_atom_site_aniso_label
_atom_site_aniso_U_11
_atom_site_aniso_U_22
_atom_site_aniso_U_33
_atom_site_aniso_U_23
_atom_site_aniso_U_13
_atom_site_aniso_U_12
S1A 0.0171(4) 0.0275(4) 0.0463(4) -0.0264(3) 0.0022(3) -0.0018(3)
C2A 0.0209(14) 0.0151(10) 0.0173(10) -0.0084(9) 0.0034(9) -0.0062(10)
N3A 0.0157(12) 0.0194(10) 0.0275(10) -0.0163(9) 0.0019(8) -0.0026(9)
S1B 0.0200(4) 0.0304(4) 0.0478(4) -0.0300(3) 0.0126(3) -0.0144(3)
C2B 0.0144(13) 0.0142(10) 0.0166(10) -0.0070(8) 0.0007(8) -0.0044(9)
N3B 0.0176(12) 0.0209(10) 0.0296(11) -0.0179(9) 0.0071(8) -0.0084(9)
N1 0.0176(12) 0.0198(9) 0.0235(10) -0.0138(8) 0.0037(8) -0.0054(9)
N2 0.0204(12) 0.0204(9) 0.0225(9) -0.0146(8) 0.0059(8) -0.0085(9)
C1 0.0470(19) 0.0187(11) 0.0205(11) -0.0096(10) 0.0001(11) -0.0047(12)
C2 0.0394(18) 0.0174(11) 0.0214(11) -0.0088(9) 0.0034(11) -0.0041(11)
C3 0.0209(16) 0.0425(16) 0.0533(17) -0.0383(14) 0.0139(12) -0.0135(13)
C4 0.0214(16) 0.0476(17) 0.0524(17) -0.0387(14) 0.0129(12) -0.0175(13)
C5 0.0276(15) 0.0192(11) 0.0245(11) -0.0106(9) 0.0029(10) -0.0089(11)
C6 0.0312(16) 0.0196(11) 0.0209(11) -0.0093(9) 0.0062(10) -0.0073(11)

loop_
_atom_type_symbol
_atom_type_description
_atom_type_scat_dispersion_real
_atom_type_scat_dispersion_imag
_atom_type_scat_source
C C 0.0033 0.0016 'International Tables Vol C Tables 4.2.6.8 and 6.1.1.4'
H H 0.0000 0.0000 'International Tables Vol C Tables 4.2.6.8 and 6.1.1.4'
N N 0.0061 0.0033 'International Tables Vol C Tables 4.2.6.8 and 6.1.1.4'
S S 0.1246 0.1234 'International Tables Vol C Tables 4.2.6.8 and 6.1.1.4'

loop_
_geom_angle_atom_site_label_1
_geom_angle_atom_site_label_2
_geom_angle_atom_site_label_3
_geom_angle
_geom_angle_site_symmetry_1
_geom_angle_site_symmetry_3
_geom_angle_publ_flag
N3A C2A C2A 114.8(3) . 2_656 ?
N3A C2A S1A 124.35(18) . . ?
C2A C2A S1A 120.8(2) 2_656 . ?
C2A N3A H3AA 121(3) . . ?
C2A N3A H3AB 118(3) . . ?
H3AA N3A H3AB 121(4) . . ?
N3B C2B C2B 115.1(3) . 2_577 ?
N3B C2B S1B 124.08(18) . . ?
C2B C2B S1B 120.9(2) 2_577 . ?
C2B N3B H3BA 119(3) . . ?
C2B N3B H3BB 116(3) . . ?
H3BA N3B H3BB 124(4) . . ?
C1 N1 C3 109.0(2) . . ?
C1 N1 C5 108.3(2) . . ?
C3 N1 C5 108.3(2) . . ?
C4 N2 C6 108.6(2) . . ?
C4 N2 C2 109.1(2) . . ?
C6 N2 C2 107.7(2) . . ?
N1 C1 C2 110.22(19) . . ?
N1 C1 H1A 110.5 . . ?
C2 C1 H1A 110.4 . . ?
N1 C1 H1B 108.1 . . ?
C2 C1 H1B 109.2 . . ?
H1A C1 H1B 108.3 . . ?
N2 C2 C1 110.3(2) . . ?
N2 C2 H2A 109.3 . . ?
C1 C2 H2A 109.9 . . ?
N2 C2 H2B 109.9 . . ?
C1 C2 H2B 109.0 . . ?
H2A C2 H2B 108.4 . . ?
N1 C3 C4 109.8(2) . . ?
N1 C3 H3A 109.7 . . ?
C4 C3 H3A 109.3 . . ?
N1 C3 H3B 109.5 . . ?
C4 C3 H3B 110.2 . . ?
H3A C3 H3B 108.3 . . ?
N2 C4 C3 110.6(2) . . ?
N2 C4 H4A 108.9 . . ?
C3 C4 H4A 109.1 . . ?
N2 C4 H4B 110.1 . . ?
C3 C4 H4B 109.9 . . ?
H4A C4 H4B 108.1 . . ?
N1 C5 C6 110.4(2) . . ?
N1 C5 H5A 109.8 . . ?
C6 C5 H5A 110.1 . . ?
N1 C5 H5B 109.6 . . ?
C6 C5 H5B 108.9 . . ?
H5A C5 H5B 108.0 . . ?
N2 C6 C5 110.08(19) . . ?
N2 C6 H6A 110.0 . . ?
C5 C6 H6A 110.2 . . ?
N2 C6 H6B 109.6 . . ?
C5 C6 H6B 109.0 . . ?
H6A C6 H6B 107.8 . . ?

loop_
_geom_bond_atom_site_label_1
_geom_bond_atom_site_label_2
_geom_bond_distance
_geom_bond_site_symmetry_2
_geom_bond_publ_flag
S1A C2A 1.665(3) . ?
C2A N3A 1.313(3) . ?
C2A C2A 1.546(4) 2_656 ?
N3A H3AA 0.87(4) . ?
N3A H3AB 0.83(4) . ?
S1B C2B 1.669(2) . ?
C2B N3B 1.305(3) . ?
C2B C2B 1.541(4) 2_577 ?
N3B H3BA 0.86(4) . ?
N3B H3BB 0.83(4) . ?
N1 C1 1.472(3) . ?
N1 C3 1.475(4) . ?
N1 C5 1.476(3) . ?
N2 C4 1.466(4) . ?
N2 C6 1.477(3) . ?
N2 C2 1.479(3) . ?
C1 C2 1.551(3) . ?
C1 H1A 0.9603 . ?
C1 H1B 0.9640 . ?
C2 H2A 0.9627 . ?
C2 H2B 0.9612 . ?
C3 C4 1.557(3) . ?
C3 H3A 0.9639 . ?
C3 H3B 0.9598 . ?
C4 H4A 0.9600 . ?
C4 H4B 0.9632 . ?
C5 C6 1.553(3) . ?
C5 H5A 0.9599 . ?
C5 H5B 0.9605 . ?
C6 H6A 0.9614 . ?
C6 H6B 0.9599 . ?

loop_
_geom_hbond_atom_site_label_D
_geom_hbond_atom_site_label_H
_geom_hbond_atom_site_label_A
_geom_hbond_distance_DH
_geom_hbond_distance_HA
_geom_hbond_distance_DA
_geom_hbond_angle_DHA
_geom_hbond_site_symmetry_A
N3A H3AA N1 0.87(4) 1.98(4) 2.844(3) 177(3) .
N3B H3BA N2 0.86(4) 1.98(4) 2.843(3) 179(4) .
N3A H3AB S1A 0.83(4) 2.49(4) 2.960(2) 117(3) 2_656
N3A H3AB S1A 0.83(4) 3.15(4) 3.640(3) 121(3) 1_655
N3B H3BB S1B 0.83(4) 2.46(4) 2.961(2) 119(3) 2_577
N3B H3BB S1B 0.83(4) 2.92(4) 3.477(3) 127(3) 1_655

loop_
_geom_torsion_atom_site_label_1
_geom_torsion_atom_site_label_2
_geom_torsion_atom_site_label_3
_geom_torsion_atom_site_label_4
_geom_torsion
_geom_torsion_site_symmetry_1
_geom_torsion_site_symmetry_2
_geom_torsion_site_symmetry_3
_geom_torsion_site_symmetry_4
_geom_torsion_publ_flag
C3 N1 C1 C2 -63.0(3) . . . . ?
C5 N1 C1 C2 54.7(3) . . . . ?
C4 N2 C2 C1 54.0(3) . . . . ?
C6 N2 C2 C1 -63.7(3) . . . . ?
N1 C1 C2 N2 7.5(3) . . . . ?
C1 N1 C3 C4 54.8(3) . . . . ?
C5 N1 C3 C4 -62.9(3) . . . . ?
C6 N2 C4 C3 54.9(3) . . . . ?
C2 N2 C4 C3 -62.2(3) . . . . ?
N1 C3 C4 N2 6.9(4) . . . . ?
C1 N1 C5 C6 -62.7(3) . . . . ?
C3 N1 C5 C6 55.4(3) . . . . ?
C4 N2 C6 C5 -62.4(3) . . . . ?
C2 N2 C6 C5 55.6(3) . . . . ?
N1 C5 C6 N2 6.3(3) . . . . ?
